data_7043480
loop_
_publ_author_name
'Zare, Davood'
'Doistau, Benjamin'
'Nozary, Homayoun'
'Besnard, C\'eline'
'Gu\'en\'ee, Laure'
'Suffren, Yan'
'Pel\'e, Anne-Laure'
'Hauser, Andreas'
'Piguet, Claude'

_publ_section_title
;
 CrIII as an alternative to RuII in metallo-supramolecular chemistry
;
_journal_name_full 'Dalton Trans.'
_journal_paper_doi 10.1039/C7DT01747B
_journal_year 2017
_chemical_formula_moiety 'C39 H27 Cr N9, 3(F6 P), 3(C2 H3 N)'
_chemical_formula_sum 'C45 H36 Cr F18 N12 P3'
_chemical_formula_weight 1231.77
_chemical_name_systematic
; 
 ? 
;
_space_group_IT_number 14
_symmetry_cell_setting monoclinic
_symmetry_space_group_name_Hall '-P 2ybc'
_symmetry_space_group_name_H-M 'P 1 21/c 1'
_atom_sites_solution_hydrogens geom
_atom_sites_solution_primary direct
_atom_sites_solution_secondary difmap
_audit_creation_method SHELXL-97
_audit_update_record
;
2017-04-05 deposited with the CCDC.
2017-06-08 downloaded from the CCDC.
;
_cell_angle_alpha 90.00
_cell_angle_beta 102.712(4)
_cell_angle_gamma 90.00
_cell_formula_units_Z 4
_cell_length_a 12.7176(5)
_cell_length_b 43.7623(13)
_cell_length_c 9.3910(3)
_cell_measurement_reflns_used 7176
_cell_measurement_temperature 180(2)
_cell_measurement_theta_max 72.4580
_cell_measurement_theta_min 4.6470
_cell_volume 5098.5(3)
_computing_cell_refinement
;
CrysAlisPro, Agilent Technologies,
Version 1.171.36.28 (release 01-02-2013 CrysAlis171 .NET)
(compiled Feb  1 2013,16:14:44)
;
_computing_data_collection
;
CrysAlisPro, Agilent Technologies,
Version 1.171.36.28 (release 01-02-2013 CrysAlis171 .NET)
(compiled Feb  1 2013,16:14:44)
;
_computing_data_reduction
;
CrysAlisPro, Agilent Technologies,
Version 1.171.36.28 (release 01-02-2013 CrysAlis171 .NET)
(compiled Feb  1 2013,16:14:44)
;
_computing_molecular_graphics 'Ortep 3 (Farrugia, 1997)'
_computing_publication_material ShelX_Acta
_computing_structure_refinement 'SHELXL-97 (Sheldrick, 2008)'
_computing_structure_solution 'SHELXS-97 (Sheldrick, 2008)'
_diffrn_ambient_temperature 180(2)
_diffrn_detector_area_resol_mean 10.4679
_diffrn_measured_fraction_theta_full 0.998
_diffrn_measured_fraction_theta_max 0.973
_diffrn_measurement_device_type 'SuperNova, Dual, Cu at zero, Atlas'
_diffrn_measurement_method '\w scans'
_diffrn_radiation_monochromator mirror
_diffrn_radiation_source 'SuperNova (Cu) X-ray Source'
_diffrn_radiation_type CuK\a
_diffrn_radiation_wavelength 1.54184
_diffrn_reflns_av_R_equivalents 0.0251
_diffrn_reflns_av_unetI/netI 0.0370
_diffrn_reflns_limit_h_max 15
_diffrn_reflns_limit_h_min -14
_diffrn_reflns_limit_k_max 53
_diffrn_reflns_limit_k_min -49
_diffrn_reflns_limit_l_max 11
_diffrn_reflns_limit_l_min -11
_diffrn_reflns_number 18695
_diffrn_reflns_theta_full 67.50
_diffrn_reflns_theta_max 72.54
_diffrn_reflns_theta_min 3.70
_exptl_absorpt_coefficient_mu 3.770
_exptl_absorpt_correction_T_max 0.902
_exptl_absorpt_correction_T_min 0.489
_exptl_absorpt_correction_type analytical
_exptl_absorpt_process_details
;
CrysAlisPro, Agilent Technologies,
Version 1.171.36.28 (release 01-02-2013 CrysAlis171 .NET)
(compiled Feb  1 2013,16:14:44)
Analytical numeric absorption correction using a multifaceted crystal
            model based on expressions derived by R.C. Clark & J.S. Reid.
(Clark, R. C. & Reid, J. S. (1995). Acta Cryst. A51, 887-897)
;
_exptl_crystal_colour red
_exptl_crystal_density_diffrn 1.605
_exptl_crystal_density_method 'not measured'
_exptl_crystal_description plate
_exptl_crystal_F_000 2484
_exptl_crystal_size_max 0.3558
_exptl_crystal_size_mid 0.0974
_exptl_crystal_size_min 0.0273
_refine_diff_density_max 0.720
_refine_diff_density_min -0.441
_refine_diff_density_rms 0.064
_refine_ls_extinction_method none
_refine_ls_goodness_of_fit_ref 1.025
_refine_ls_hydrogen_treatment constr
_refine_ls_matrix_type full
_refine_ls_number_parameters 715
_refine_ls_number_reflns 9847
_refine_ls_number_restraints 0
_refine_ls_restrained_S_all 1.025
_refine_ls_R_factor_all 0.0727
_refine_ls_R_factor_gt 0.0567
_refine_ls_shift/su_max 0.002
_refine_ls_shift/su_mean 0.000
_refine_ls_structure_factor_coef Fsqd
_refine_ls_weighting_details 'calc w=1/[\s^2^(Fo^2^)+(0.0690P)^2^+6.2520P] where P=(Fo^2^+2Fc^2^)/3'
_refine_ls_weighting_scheme calc
_refine_ls_wR_factor_gt 0.1398
_refine_ls_wR_factor_ref 0.1506
_reflns_number_gt 7875
_reflns_number_total 9847
_reflns_threshold_expression >2sigma(I)
_cod_data_source_file c7dt01747b2.cif
_cod_data_source_block 8
_cod_original_sg_symbol_H-M 'P 21/c'
_cod_database_code 7043480

loop_
_symmetry_equiv_pos_as_xyz
'x, y, z'
'-x, y+1/2, -z+1/2'
'-x, -y, -z'
'x, -y-1/2, z-1/2'

loop_
_atom_site_label
_atom_site_type_symbol
_atom_site_fract_x
_atom_site_fract_y
_atom_site_fract_z
_atom_site_U_iso_or_equiv
_atom_site_adp_type
_atom_site_occupancy
_atom_site_symmetry_multiplicity
_atom_site_calc_flag
_atom_site_refinement_flags
Cr1 Cr 0.63710(4) 0.632669(11) 0.21633(5) 0.02690(13) Uani 1 1 d .
N1 N 0.5228(2) 0.60586(6) 0.2814(3) 0.0300(5) Uani 1 1 d .
N2 N 0.5139(2) 0.66144(6) 0.1929(3) 0.0312(5) Uani 1 1 d .
N3 N 0.6993(2) 0.67102(6) 0.1372(3) 0.0344(6) Uani 1 1 d .
N4 N 0.6196(2) 0.61203(6) 0.0164(3) 0.0296(5) Uani 1 1 d .
N5 N 0.7630(2) 0.60421(6) 0.2514(3) 0.0278(5) Uani 1 1 d .
N6 N 0.7097(2) 0.64315(6) 0.4287(3) 0.0309(5) Uani 1 1 d .
N7 N 0.9250(2) 0.56399(6) 0.3064(3) 0.0312(5) Uani 1 1 d .
N8 N 0.7484(2) 0.52010(6) 0.0357(3) 0.0373(6) Uani 1 1 d .
N9 N 1.0622(2) 0.62124(7) 0.5320(3) 0.0429(7) Uani 1 1 d .
C1 C 0.5333(3) 0.57653(8) 0.3226(4) 0.0377(7) Uani 1 1 d .
H1 H 0.5995 0.5663 0.3237 0.045 Uiso 1 1 calc R
C2 C 0.4502(3) 0.56051(9) 0.3639(4) 0.0468(9) Uani 1 1 d .
H2 H 0.4599 0.5398 0.3935 0.056 Uiso 1 1 calc R
C3 C 0.3542(3) 0.57503(9) 0.3614(4) 0.0491(9) Uani 1 1 d .
H3 H 0.2964 0.5643 0.3878 0.059 Uiso 1 1 calc R
C4 C 0.3422(3) 0.60538(9) 0.3201(4) 0.0439(8) Uani 1 1 d .
H4 H 0.2767 0.6159 0.3197 0.053 Uiso 1 1 calc R
C5 C 0.4268(3) 0.62025(8) 0.2795(3) 0.0334(7) Uani 1 1 d .
C6 C 0.4229(3) 0.65240(8) 0.2322(4) 0.0353(7) Uani 1 1 d .
C7 C 0.3392(3) 0.67283(9) 0.2287(5) 0.0496(9) Uani 1 1 d .
H7 H 0.2749 0.6666 0.2564 0.059 Uiso 1 1 calc R
C8 C 0.3516(3) 0.70244(9) 0.1840(5) 0.0586(11) Uani 1 1 d .
H8 H 0.2952 0.7168 0.1812 0.070 Uiso 1 1 calc R
C9 C 0.4455(3) 0.71146(8) 0.1431(5) 0.0523(10) Uani 1 1 d .
H9 H 0.4538 0.7318 0.1121 0.063 Uiso 1 1 calc R
C10 C 0.5263(3) 0.69027(7) 0.1485(4) 0.0382(7) Uani 1 1 d .
C11 C 0.6323(3) 0.69553(7) 0.1145(4) 0.0398(7) Uani 1 1 d .
C12 C 0.6644(4) 0.72290(9) 0.0635(5) 0.0556(10) Uani 1 1 d .
H12 H 0.6176 0.7401 0.0504 0.067 Uiso 1 1 calc R
C13 C 0.7652(4) 0.72501(10) 0.0319(5) 0.0648(12) Uani 1 1 d .
H13 H 0.7881 0.7436 -0.0041 0.078 Uiso 1 1 calc R
C14 C 0.8315(4) 0.70004(10) 0.0531(5) 0.0569(11) Uani 1 1 d .
H14 H 0.9007 0.7011 0.0307 0.068 Uiso 1 1 calc R
C15 C 0.7976(3) 0.67338(9) 0.1072(4) 0.0444(8) Uani 1 1 d .
H15 H 0.8448 0.6563 0.1235 0.053 Uiso 1 1 calc R
C16 C 0.5489(3) 0.62081(7) -0.1046(4) 0.0360(7) Uani 1 1 d .
H16 H 0.4959 0.6356 -0.0968 0.043 Uiso 1 1 calc R
C17 C 0.5510(3) 0.60889(8) -0.2405(4) 0.0404(8) Uani 1 1 d .
H17 H 0.4995 0.6151 -0.3248 0.049 Uiso 1 1 calc R
C18 C 0.6301(3) 0.58765(8) -0.2509(4) 0.0410(8) Uani 1 1 d .
H18 H 0.6348 0.5797 -0.3434 0.049 Uiso 1 1 calc R
C19 C 0.7019(3) 0.57814(7) -0.1259(3) 0.0344(7) Uani 1 1 d .
H19 H 0.7559 0.5635 -0.1321 0.041 Uiso 1 1 calc R
C20 C 0.6947(2) 0.59000(7) 0.0077(3) 0.0294(6) Uani 1 1 d .
C21 C 0.7681(2) 0.58322(7) 0.1485(3) 0.0276(6) Uani 1 1 d .
C22 C 0.8354(2) 0.60622(7) 0.3801(3) 0.0293(6) Uani 1 1 d .
C23 C 0.8019(2) 0.62705(7) 0.4853(3) 0.0318(6) Uani 1 1 d .
C24 C 0.8519(3) 0.62959(9) 0.6311(4) 0.0399(8) Uani 1 1 d .
H24 H 0.9138 0.6176 0.6708 0.048 Uiso 1 1 calc R
C25 C 0.8108(3) 0.64976(10) 0.7185(4) 0.0492(9) Uani 1 1 d .
H25 H 0.8443 0.6518 0.8189 0.059 Uiso 1 1 calc R
C26 C 0.7208(3) 0.66699(9) 0.6590(4) 0.0467(9) Uani 1 1 d .
H26 H 0.6933 0.6815 0.7168 0.056 Uiso 1 1 calc R
C27 C 0.6719(3) 0.66274(8) 0.5148(4) 0.0384(7) Uani 1 1 d .
H27 H 0.6087 0.6741 0.4746 0.046 Uiso 1 1 calc R
C28 C 0.8449(2) 0.55944(7) 0.1904(3) 0.0289(6) Uani 1 1 d .
C29 C 0.8420(3) 0.52869(7) 0.1226(3) 0.0321(6) Uani 1 1 d .
C30 C 0.9320(3) 0.50992(8) 0.1604(4) 0.0424(8) Uani 1 1 d .
H30 H 0.9970 0.5171 0.2215 0.051 Uiso 1 1 calc R
C31 C 0.9236(4) 0.48029(9) 0.1057(5) 0.0530(10) Uani 1 1 d .
H31 H 0.9826 0.4666 0.1308 0.064 Uiso 1 1 calc R
C32 C 0.8290(4) 0.47111(8) 0.0150(5) 0.0534(10) Uani 1 1 d .
H32 H 0.8214 0.4510 -0.0242 0.064 Uiso 1 1 calc R
C33 C 0.7448(3) 0.49181(8) -0.0181(4) 0.0452(8) Uani 1 1 d .
H33 H 0.6803 0.4855 -0.0832 0.054 Uiso 1 1 calc R
C34 C 0.9282(2) 0.58765(7) 0.3962(3) 0.0300(6) Uani 1 1 d .
C35 C 1.0311(2) 0.59219(8) 0.5040(3) 0.0341(7) Uani 1 1 d .
C36 C 1.0911(3) 0.56715(9) 0.5635(4) 0.0420(8) Uani 1 1 d .
H36 H 1.0665 0.5470 0.5382 0.050 Uiso 1 1 calc R
C37 C 1.1884(3) 0.57236(11) 0.6612(4) 0.0524(10) Uani 1 1 d .
H37 H 1.2311 0.5557 0.7063 0.063 Uiso 1 1 calc R
C38 C 1.2218(3) 0.60189(12) 0.6915(5) 0.0572(11) Uani 1 1 d .
H38 H 1.2882 0.6060 0.7580 0.069 Uiso 1 1 calc R
C39 C 1.1579(3) 0.62559(11) 0.6244(5) 0.0545(10) Uani 1 1 d .
H39 H 1.1829 0.6459 0.6445 0.065 Uiso 1 1 calc R
P3 P 0.76426(8) 0.51834(2) 0.54984(11) 0.0440(2) Uani 1 1 d .
F13 F 0.8828(2) 0.51477(7) 0.5228(3) 0.0694(7) Uani 1 1 d .
F14 F 0.6452(2) 0.52227(7) 0.5773(4) 0.0792(9) Uani 1 1 d .
F15 F 0.7198(3) 0.52355(11) 0.3810(3) 0.1034(12) Uani 1 1 d .
F16 F 0.7481(4) 0.48374(7) 0.5381(7) 0.164(3) Uani 1 1 d .
F17 F 0.8097(3) 0.51750(14) 0.7179(4) 0.139(2) Uani 1 1 d .
F18 F 0.7756(3) 0.55467(7) 0.5549(5) 0.1077(13) Uani 1 1 d .
P2 P 0.58894(8) 0.30430(2) 0.32702(13) 0.0486(2) Uani 1 1 d .
F7 F 0.6472(2) 0.32427(7) 0.2236(4) 0.0791(8) Uani 1 1 d .
F8 F 0.6023(3) 0.27483(6) 0.2338(4) 0.0933(11) Uani 1 1 d .
F9 F 0.5247(3) 0.28541(6) 0.4249(4) 0.0853(10) Uani 1 1 d .
F10 F 0.5722(2) 0.33408(6) 0.4171(3) 0.0710(7) Uani 1 1 d .
F11 F 0.4780(2) 0.31194(8) 0.2137(3) 0.0794(8) Uani 1 1 d .
F12 F 0.6989(3) 0.29805(11) 0.4350(5) 0.1196(15) Uani 1 1 d .
P1 P 0.93763(8) 0.37947(2) 0.95520(11) 0.0452(2) Uani 1 1 d .
F1 F 0.9664(3) 0.40048(8) 1.0975(3) 0.0886(10) Uani 1 1 d .
F2 F 0.9718(2) 0.35005(7) 1.0537(4) 0.0985(12) Uani 1 1 d .
F3 F 0.9062(3) 0.35843(7) 0.8144(4) 0.0828(9) Uani 1 1 d .
F4 F 0.9034(2) 0.40868(6) 0.8561(3) 0.0689(7) Uani 1 1 d .
F5 F 0.8170(2) 0.37617(8) 0.9776(3) 0.0774(8) Uani 1 1 d .
F6 F 1.0580(2) 0.38241(6) 0.9349(4) 0.0791(9) Uani 1 1 d .
N12 N 0.4368(4) 0.56256(12) 0.9847(5) 0.0888(16) Uani 1 1 d .
C44 C 0.4518(4) 0.54473(12) 0.9037(5) 0.0618(12) Uani 1 1 d .
C45 C 0.4696(4) 0.52170(13) 0.8004(7) 0.0794(15) Uani 1 1 d .
H45A H 0.4382 0.5023 0.8220 0.119 Uiso 1 1 calc R
H45B H 0.5472 0.5191 0.8084 0.119 Uiso 1 1 calc R
H45C H 0.4356 0.5282 0.7011 0.119 Uiso 1 1 calc R
N11 N 0.9165(4) 0.26869(11) -0.0547(6) 0.0868(14) Uani 1 1 d .
C42 C 0.8994(5) 0.27847(14) 0.0522(7) 0.0788(16) Uani 1 1 d .
C43 C 0.8787(8) 0.2903(2) 0.1835(9) 0.135(3) Uani 1 1 d .
H43A H 0.8021 0.2955 0.1690 0.203 Uiso 1 1 calc R
H43B H 0.9222 0.3087 0.2116 0.203 Uiso 1 1 calc R
H43C H 0.8975 0.2749 0.2608 0.203 Uiso 1 1 calc R
N10 N -0.1434(4) 0.70726(10) 0.4377(6) 0.0808(13) Uani 1 1 d .
C40 C -0.0590(4) 0.70196(9) 0.4235(5) 0.0577(11) Uani 1 1 d .
C41 C 0.0462(4) 0.69442(12) 0.3984(6) 0.0737(14) Uani 1 1 d .
H41A H 0.1021 0.7026 0.4783 0.111 Uiso 1 1 calc R
H41B H 0.0542 0.7034 0.3058 0.111 Uiso 1 1 calc R
H41C H 0.0535 0.6722 0.3941 0.111 Uiso 1 1 calc R

loop_
_atom_site_aniso_label
_atom_site_aniso_U_11
_atom_site_aniso_U_22
_atom_site_aniso_U_33
_atom_site_aniso_U_23
_atom_site_aniso_U_13
_atom_site_aniso_U_12
Cr1 0.0290(2) 0.0232(2) 0.0277(2) -0.00219(19) 0.00456(18) 0.00106(18)
N1 0.0307(13) 0.0290(13) 0.0290(13) 0.0005(10) 0.0037(10) -0.0020(10)
N2 0.0341(13) 0.0254(12) 0.0320(13) -0.0036(10) 0.0030(11) 0.0009(10)
N3 0.0420(15) 0.0289(13) 0.0335(14) -0.0050(11) 0.0109(12) -0.0063(11)
N4 0.0344(13) 0.0250(12) 0.0276(13) -0.0011(10) 0.0033(10) -0.0017(10)
N5 0.0305(12) 0.0260(12) 0.0278(12) -0.0007(10) 0.0081(10) 0.0008(10)
N6 0.0295(13) 0.0316(13) 0.0307(13) -0.0045(10) 0.0045(10) 0.0009(10)
N7 0.0327(13) 0.0307(13) 0.0309(13) 0.0040(10) 0.0089(11) 0.0024(10)
N8 0.0479(16) 0.0296(14) 0.0345(14) 0.0008(11) 0.0096(12) -0.0006(12)
N9 0.0350(15) 0.0475(17) 0.0434(16) -0.0067(13) 0.0026(12) -0.0022(13)
C1 0.0407(18) 0.0348(17) 0.0358(17) 0.0030(14) 0.0047(14) 0.0003(13)
C2 0.055(2) 0.0381(19) 0.044(2) 0.0101(15) 0.0057(17) -0.0080(16)
C3 0.047(2) 0.056(2) 0.044(2) 0.0064(17) 0.0102(16) -0.0143(17)
C4 0.0346(17) 0.053(2) 0.043(2) 0.0023(16) 0.0056(15) -0.0041(15)
C5 0.0301(15) 0.0388(17) 0.0282(15) -0.0030(13) -0.0006(12) -0.0019(13)
C6 0.0334(16) 0.0359(17) 0.0341(17) -0.0055(13) 0.0021(13) -0.0001(13)
C7 0.0342(18) 0.044(2) 0.068(3) -0.0073(18) 0.0070(17) 0.0066(15)
C8 0.050(2) 0.040(2) 0.083(3) -0.004(2) 0.009(2) 0.0183(17)
C9 0.056(2) 0.0281(17) 0.070(3) -0.0006(17) 0.010(2) 0.0067(16)
C10 0.0467(19) 0.0248(15) 0.0404(18) -0.0048(13) 0.0041(15) -0.0002(13)
C11 0.051(2) 0.0278(16) 0.0395(18) -0.0051(13) 0.0067(15) -0.0047(14)
C12 0.073(3) 0.0318(18) 0.061(3) 0.0042(17) 0.013(2) -0.0072(18)
C13 0.089(3) 0.046(2) 0.066(3) 0.001(2) 0.030(3) -0.024(2)
C14 0.064(3) 0.055(2) 0.059(3) -0.006(2) 0.029(2) -0.022(2)
C15 0.050(2) 0.0445(19) 0.044(2) -0.0070(16) 0.0205(17) -0.0082(16)
C16 0.0395(17) 0.0301(16) 0.0347(17) 0.0041(13) 0.0005(13) 0.0028(13)
C17 0.050(2) 0.0394(18) 0.0270(16) 0.0045(13) -0.0018(14) 0.0039(15)
C18 0.057(2) 0.0380(18) 0.0265(16) -0.0009(13) 0.0058(15) -0.0001(15)
C19 0.0440(18) 0.0299(15) 0.0300(16) -0.0021(12) 0.0098(13) 0.0015(13)
C20 0.0358(15) 0.0223(13) 0.0308(15) 0.0006(11) 0.0085(12) -0.0016(11)
C21 0.0314(14) 0.0267(14) 0.0262(14) 0.0005(11) 0.0097(12) -0.0026(11)
C22 0.0315(15) 0.0297(15) 0.0259(14) 0.0006(12) 0.0044(12) -0.0017(12)
C23 0.0303(15) 0.0356(16) 0.0297(15) -0.0027(13) 0.0068(12) -0.0019(12)
C24 0.0359(17) 0.053(2) 0.0298(16) -0.0046(15) 0.0057(13) 0.0029(15)
C25 0.046(2) 0.070(3) 0.0288(17) -0.0133(17) 0.0038(15) 0.0024(18)
C26 0.0442(19) 0.060(2) 0.0380(19) -0.0182(17) 0.0123(16) 0.0025(17)
C27 0.0356(17) 0.0429(18) 0.0374(17) -0.0102(14) 0.0096(14) 0.0041(14)
C28 0.0299(15) 0.0293(15) 0.0295(15) 0.0022(12) 0.0108(12) 0.0011(11)
C29 0.0423(17) 0.0268(15) 0.0300(15) 0.0008(12) 0.0141(13) 0.0013(12)
C30 0.048(2) 0.0348(18) 0.045(2) -0.0007(15) 0.0126(16) 0.0090(15)
C31 0.065(3) 0.0346(19) 0.063(3) 0.0020(18) 0.023(2) 0.0144(17)
C32 0.083(3) 0.0272(17) 0.055(2) -0.0023(16) 0.026(2) 0.0036(18)
C33 0.064(2) 0.0312(17) 0.0417(19) -0.0047(14) 0.0136(17) -0.0084(16)
C34 0.0319(15) 0.0320(15) 0.0267(15) 0.0041(12) 0.0077(12) 0.0012(12)
C35 0.0296(15) 0.0437(18) 0.0297(15) -0.0009(13) 0.0080(12) 0.0020(13)
C36 0.0360(17) 0.050(2) 0.0376(18) 0.0021(15) 0.0029(14) 0.0057(15)
C37 0.0350(18) 0.077(3) 0.043(2) 0.0041(19) 0.0027(16) 0.0143(18)
C38 0.0327(18) 0.089(3) 0.046(2) -0.015(2) -0.0011(16) -0.0020(19)
C39 0.0379(19) 0.066(3) 0.057(2) -0.018(2) 0.0055(17) -0.0084(18)
P3 0.0485(5) 0.0432(5) 0.0448(5) 0.0062(4) 0.0202(4) 0.0029(4)
F13 0.0545(14) 0.0822(18) 0.0802(18) 0.0222(15) 0.0334(13) 0.0140(13)
F14 0.0566(15) 0.0782(19) 0.116(2) 0.0136(17) 0.0478(16) 0.0086(13)
F15 0.077(2) 0.174(4) 0.0567(18) 0.007(2) 0.0092(15) 0.013(2)
F16 0.173(4) 0.0344(15) 0.344(8) -0.001(3) 0.187(5) -0.0033(19)
F17 0.114(3) 0.254(6) 0.0524(19) 0.034(3) 0.0236(19) 0.054(3)
F18 0.118(3) 0.0567(18) 0.175(4) -0.008(2) 0.089(3) -0.0098(17)
P2 0.0491(5) 0.0355(5) 0.0633(6) 0.0014(4) 0.0171(5) 0.0007(4)
F7 0.0778(19) 0.0677(17) 0.100(2) 0.0103(16) 0.0379(17) -0.0165(14)
F8 0.153(3) 0.0416(14) 0.106(2) -0.0012(15) 0.075(2) 0.0082(17)
F9 0.133(3) 0.0456(14) 0.099(2) 0.0035(14) 0.071(2) -0.0084(15)
F10 0.095(2) 0.0453(13) 0.0703(17) -0.0112(12) 0.0140(15) 0.0019(13)
F11 0.0550(15) 0.103(2) 0.0754(19) -0.0088(17) 0.0026(13) -0.0022(15)
F12 0.075(2) 0.166(4) 0.109(3) 0.024(3) 0.000(2) 0.054(2)
P1 0.0384(5) 0.0455(5) 0.0506(5) 0.0020(4) 0.0075(4) 0.0028(4)
F1 0.088(2) 0.101(2) 0.0648(18) -0.0212(17) -0.0075(16) -0.0065(18)
F2 0.0691(18) 0.073(2) 0.137(3) 0.052(2) -0.0138(19) -0.0112(15)
F3 0.087(2) 0.0798(19) 0.088(2) -0.0334(17) 0.0342(17) -0.0049(16)
F4 0.0678(16) 0.0628(16) 0.0761(18) 0.0167(14) 0.0159(14) 0.0173(13)
F5 0.0488(14) 0.124(3) 0.0620(16) 0.0031(16) 0.0175(12) 0.0002(15)
F6 0.0438(13) 0.0582(15) 0.143(3) 0.0158(17) 0.0371(16) 0.0044(11)
N12 0.101(4) 0.102(4) 0.068(3) -0.019(3) 0.029(3) -0.057(3)
C44 0.054(2) 0.077(3) 0.050(2) 0.008(2) 0.001(2) -0.028(2)
C45 0.068(3) 0.086(4) 0.082(4) -0.007(3) 0.013(3) -0.003(3)
N11 0.084(3) 0.078(3) 0.105(4) 0.004(3) 0.036(3) -0.005(2)
C42 0.074(3) 0.078(4) 0.094(4) 0.019(3) 0.040(3) 0.011(3)
C43 0.187(9) 0.133(7) 0.112(6) 0.022(5) 0.090(6) 0.034(6)
N10 0.088(3) 0.062(3) 0.099(4) -0.027(2) 0.036(3) -0.013(2)
C40 0.073(3) 0.040(2) 0.062(3) -0.0106(19) 0.020(2) -0.003(2)
C41 0.079(3) 0.067(3) 0.074(3) -0.009(3) 0.016(3) 0.011(3)

loop_
_atom_type_symbol
_atom_type_description
_atom_type_scat_dispersion_real
_atom_type_scat_dispersion_imag
_atom_type_scat_source
C C 0.0181 0.0091 'International Tables Vol C Tables 4.2.6.8 and 6.1.1.4'
H H 0.0000 0.0000 'International Tables Vol C Tables 4.2.6.8 and 6.1.1.4'
Cr Cr -0.1635 2.4439 'International Tables Vol C Tables 4.2.6.8 and 6.1.1.4'
F F 0.0727 0.0534 'International Tables Vol C Tables 4.2.6.8 and 6.1.1.4'
N N 0.0311 0.0180 'International Tables Vol C Tables 4.2.6.8 and 6.1.1.4'
P P 0.2955 0.4335 'International Tables Vol C Tables 4.2.6.8 and 6.1.1.4'

loop_
_geom_angle_atom_site_label_1
_geom_angle_atom_site_label_2
_geom_angle_atom_site_label_3
_geom_angle
N2 Cr1 N5 176.91(11)
N2 Cr1 N4 104.72(11)
N5 Cr1 N4 78.35(10)
N2 Cr1 N6 98.10(10)
N5 Cr1 N6 78.85(10)
N4 Cr1 N6 157.08(11)
N2 Cr1 N1 78.65(11)
N5 Cr1 N1 100.84(10)
N4 Cr1 N1 94.53(10)
N6 Cr1 N1 92.01(10)
N2 Cr1 N3 78.44(11)
N5 Cr1 N3 102.10(11)
N4 Cr1 N3 90.10(10)
N6 Cr1 N3 92.39(11)
N1 Cr1 N3 157.06(11)
C1 N1 C5 118.4(3)
C1 N1 Cr1 126.8(2)
C5 N1 Cr1 114.7(2)
C10 N2 C6 121.6(3)
C10 N2 Cr1 119.0(2)
C6 N2 Cr1 119.2(2)
C15 N3 C11 119.1(3)
C15 N3 Cr1 125.9(2)
C11 N3 Cr1 115.0(2)
C16 N4 C20 119.8(3)
C16 N4 Cr1 124.5(2)
C20 N4 Cr1 115.3(2)
C21 N5 C22 123.8(3)
C21 N5 Cr1 118.1(2)
C22 N5 Cr1 118.1(2)
C27 N6 C23 119.0(3)
C27 N6 Cr1 125.8(2)
C23 N6 Cr1 115.1(2)
C34 N7 C28 123.1(3)
C33 N8 C29 116.3(3)
C35 N9 C39 116.6(3)
N1 C1 C2 122.0(3)
N1 C1 H1 119.0
C2 C1 H1 119.0
C3 C2 C1 119.3(3)
C3 C2 H2 120.4
C1 C2 H2 120.4
C2 C3 C4 119.5(3)
C2 C3 H3 120.3
C4 C3 H3 120.3
C5 C4 C3 119.1(4)
C5 C4 H4 120.5
C3 C4 H4 120.5
N1 C5 C4 121.7(3)
N1 C5 C6 114.5(3)
C4 C5 C6 123.8(3)
N2 C6 C7 120.4(3)
N2 C6 C5 112.8(3)
C7 C6 C5 126.8(3)
C8 C7 C6 118.3(4)
C8 C7 H7 120.9
C6 C7 H7 120.9
C7 C8 C9 120.8(4)
C7 C8 H8 119.6
C9 C8 H8 119.6
C10 C9 C8 118.6(4)
C10 C9 H9 120.7
C8 C9 H9 120.7
N2 C10 C9 120.2(3)
N2 C10 C11 112.9(3)
C9 C10 C11 126.8(3)
N3 C11 C12 121.0(4)
N3 C11 C10 114.6(3)
C12 C11 C10 124.4(4)
C13 C12 C11 119.4(4)
C13 C12 H12 120.3
C11 C12 H12 120.3
C14 C13 C12 119.2(4)
C14 C13 H13 120.4
C12 C13 H13 120.4
C13 C14 C15 119.8(4)
C13 C14 H14 120.1
C15 C14 H14 120.1
N3 C15 C14 121.5(4)
N3 C15 H15 119.3
C14 C15 H15 119.3
N4 C16 C17 121.8(3)
N4 C16 H16 119.1
C17 C16 H16 119.1
C16 C17 C18 118.6(3)
C16 C17 H17 120.7
C18 C17 H17 120.7
C19 C18 C17 119.7(3)
C19 C18 H18 120.2
C17 C18 H18 120.2
C20 C19 C18 119.7(3)
C20 C19 H19 120.2
C18 C19 H19 120.2
N4 C20 C19 120.3(3)
N4 C20 C21 113.6(3)
C19 C20 C21 125.8(3)
N5 C21 C28 116.1(3)
N5 C21 C20 112.8(3)
C28 C21 C20 131.1(3)
N5 C22 C34 116.5(3)
N5 C22 C23 113.5(3)
C34 C22 C23 129.9(3)
N6 C23 C24 120.7(3)
N6 C23 C22 114.0(3)
C24 C23 C22 125.1(3)
C23 C24 C25 119.2(3)
C23 C24 H24 120.4
C25 C24 H24 120.4
C26 C25 C24 119.7(3)
C26 C25 H25 120.1
C24 C25 H25 120.1
C27 C26 C25 118.6(3)
C27 C26 H26 120.7
C25 C26 H26 120.7
N6 C27 C26 122.5(3)
N6 C27 H27 118.7
C26 C27 H27 118.7
N7 C28 C21 118.1(3)
N7 C28 C29 115.3(3)
C21 C28 C29 126.4(3)
N8 C29 C30 124.1(3)
N8 C29 C28 116.7(3)
C30 C29 C28 119.0(3)
C29 C30 C31 117.7(4)
C29 C30 H30 121.1
C31 C30 H30 121.1
C32 C31 C30 119.2(4)
C32 C31 H31 120.4
C30 C31 H31 120.4
C31 C32 C33 118.5(3)
C31 C32 H32 120.8
C33 C32 H32 120.8
N8 C33 C32 124.2(4)
N8 C33 H33 117.9
C32 C33 H33 117.9
N7 C34 C22 118.1(3)
N7 C34 C35 115.9(3)
C22 C34 C35 126.0(3)
N9 C35 C36 124.1(3)
N9 C35 C34 116.1(3)
C36 C35 C34 119.8(3)
C35 C36 C37 118.0(4)
C35 C36 H36 121.0
C37 C36 H36 121.0
C38 C37 C36 118.9(4)
C38 C37 H37 120.6
C36 C37 H37 120.6
C37 C38 C39 119.3(4)
C37 C38 H38 120.4
C39 C38 H38 120.4
N9 C39 C38 123.1(4)
N9 C39 H39 118.4
C38 C39 H39 118.4
F16 P3 F17 93.7(3)
F16 P3 F15 93.3(3)
F17 P3 F15 173.0(3)
F16 P3 F13 90.47(18)
F17 P3 F13 90.31(19)
F15 P3 F13 89.82(17)
F16 P3 F18 176.9(3)
F17 P3 F18 89.0(3)
F15 P3 F18 84.1(2)
F13 P3 F18 91.14(17)
F16 P3 F14 90.08(18)
F17 P3 F14 89.6(2)
F15 P3 F14 90.22(18)
F13 P3 F14 179.45(18)
F18 P3 F14 88.32(17)
F12 P2 F8 91.5(2)
F12 P2 F9 91.9(2)
F8 P2 F9 91.56(16)
F12 P2 F10 90.2(2)
F8 P2 F10 178.3(2)
F9 P2 F10 88.44(16)
F12 P2 F7 91.3(2)
F8 P2 F7 89.37(17)
F9 P2 F7 176.6(2)
F10 P2 F7 90.54(16)
F12 P2 F11 177.7(2)
F8 P2 F11 89.3(2)
F9 P2 F11 90.18(19)
F10 P2 F11 88.94(17)
F7 P2 F11 86.60(17)
F4 P1 F3 89.58(18)
F4 P1 F6 90.65(15)
F3 P1 F6 91.13(18)
F4 P1 F2 179.7(2)
F3 P1 F2 90.1(2)
F6 P1 F2 89.32(17)
F4 P1 F1 90.55(18)
F3 P1 F1 178.61(19)
F6 P1 F1 90.26(19)
F2 P1 F1 89.8(2)
F4 P1 F5 90.14(16)
F3 P1 F5 89.07(17)
F6 P1 F5 179.19(19)
F2 P1 F5 89.90(18)
F1 P1 F5 89.54(18)
N12 C44 C45 179.2(5)
C44 C45 H45A 109.5
C44 C45 H45B 109.5
H45A C45 H45B 109.5
C44 C45 H45C 109.5
H45A C45 H45C 109.5
H45B C45 H45C 109.5
N11 C42 C43 179.7(8)
C42 C43 H43A 109.5
C42 C43 H43B 109.5
H43A C43 H43B 109.5
C42 C43 H43C 109.5
H43A C43 H43C 109.5
H43B C43 H43C 109.5
N10 C40 C41 177.1(5)
C40 C41 H41A 109.5
C40 C41 H41B 109.5
H41A C41 H41B 109.5
C40 C41 H41C 109.5
H41A C41 H41C 109.5
H41B C41 H41C 109.5

loop_
_geom_bond_atom_site_label_1
_geom_bond_atom_site_label_2
_geom_bond_distance
Cr1 N2 1.984(3)
Cr1 N5 1.998(2)
Cr1 N4 2.051(3)
Cr1 N6 2.057(3)
Cr1 N1 2.062(3)
Cr1 N3 2.062(3)
N1 C1 1.339(4)
N1 C5 1.370(4)
N2 C10 1.349(4)
N2 C6 1.349(4)
N3 C15 1.346(5)
N3 C11 1.357(4)
N4 C16 1.341(4)
N4 C20 1.372(4)
N5 C21 1.345(4)
N5 C22 1.352(4)
N6 C27 1.339(4)
N6 C23 1.371(4)
N7 C34 1.330(4)
N7 C28 1.333(4)
N8 C33 1.334(4)
N8 C29 1.341(4)
N9 C35 1.341(5)
N9 C39 1.344(5)
C1 C2 1.393(5)
C1 H1 0.9500
C2 C3 1.372(6)
C2 H2 0.9500
C3 C4 1.382(6)
C3 H3 0.9500
C4 C5 1.381(5)
C4 H4 0.9500
C5 C6 1.473(5)
C6 C7 1.385(5)
C7 C8 1.382(6)
C7 H7 0.9500
C8 C9 1.390(6)
C8 H8 0.9500
C9 C10 1.377(5)
C9 H9 0.9500
C10 C11 1.470(5)
C11 C12 1.385(5)
C12 C13 1.380(7)
C12 H12 0.9500
C13 C14 1.368(7)
C13 H13 0.9500
C14 C15 1.379(5)
C14 H14 0.9500
C15 H15 0.9500
C16 C17 1.385(5)
C16 H16 0.9500
C17 C18 1.388(5)
C17 H17 0.9500
C18 C19 1.383(5)
C18 H18 0.9500
C19 C20 1.380(4)
C19 H19 0.9500
C20 C21 1.471(4)
C21 C28 1.422(4)
C22 C34 1.413(4)
C22 C23 1.475(4)
C23 C24 1.381(5)
C24 C25 1.384(5)
C24 H24 0.9500
C25 C26 1.382(5)
C25 H25 0.9500
C26 C27 1.373(5)
C26 H26 0.9500
C27 H27 0.9500
C28 C29 1.486(4)
C29 C30 1.389(5)
C30 C31 1.390(5)
C30 H30 0.9500
C31 C32 1.372(6)
C31 H31 0.9500
C32 C33 1.385(6)
C32 H32 0.9500
C33 H33 0.9500
C34 C35 1.481(4)
C35 C36 1.381(5)
C36 C37 1.388(5)
C36 H36 0.9500
C37 C38 1.370(6)
C37 H37 0.9500
C38 C39 1.381(6)
C38 H38 0.9500
C39 H39 0.9500
P3 F16 1.529(3)
P3 F17 1.557(4)
P3 F15 1.579(3)
P3 F13 1.591(2)
P3 F18 1.596(3)
P3 F14 1.600(3)
P2 F12 1.560(3)
P2 F8 1.589(3)
P2 F9 1.589(3)
P2 F10 1.593(3)
P2 F7 1.604(3)
P2 F11 1.605(3)
P1 F4 1.584(3)
P1 F3 1.588(3)
P1 F6 1.589(2)
P1 F2 1.589(3)
P1 F1 1.597(3)
P1 F5 1.601(3)
N12 C44 1.135(7)
C44 C45 1.451(8)
C45 H45A 0.9800
C45 H45B 0.9800
C45 H45C 0.9800
N11 C42 1.155(7)
C42 C43 1.414(9)
C43 H43A 0.9800
C43 H43B 0.9800
C43 H43C 0.9800
N10 C40 1.134(6)
C40 C41 1.447(7)
C41 H41A 0.9800
C41 H41B 0.9800
C41 H41C 0.9800
